data_4087543
loop_
_publ_author_name
'Zhou, Xiaoxi'
'He, Xiehua'
'Lin, Jianfeng'
'Zhuo, Qingde'
'Chen, Zhixin'
'Zhang, Hong'
'Wang, Jianbo'
'Xia, Haiping'

_publ_section_title
;
 Reactions of Osmium Hydrido Alkenylcarbyne with Allenoates: Insertion and
 [3 + 2] Annulation
;
_journal_issue 9
_journal_name_full Organometallics
_journal_page_first 1742
_journal_paper_doi 10.1021/acs.organomet.5b00242
_journal_volume 34
_journal_year 2015
_chemical_formula_moiety 'C68 H57 B2 Cl0 F8 O2 Os P3,C2 H4 Cl2'
_chemical_formula_sum 'C70 H61 B2 Cl2 F8 O2 Os P3'
_chemical_formula_weight 1461.82
_space_group_IT_number 14
_space_group_name_Hall '-P 2ybc'
_space_group_name_H-M_alt 'P 1 21/c 1'
_symmetry_cell_setting monoclinic
_symmetry_space_group_name_H-M 'P 1 21/c 1'
_atom_sites_solution_hydrogens geom
_atom_sites_solution_primary direct
_atom_sites_solution_secondary difmap
_audit_creation_method SHELXL-97
_cell_angle_alpha 90.00
_cell_angle_beta 109.839(4)
_cell_angle_gamma 90.00
_cell_formula_units_Z 4
_cell_length_a 19.8637(7)
_cell_length_b 23.1808(5)
_cell_length_c 14.2062(4)
_cell_measurement_temperature 100
_cell_measurement_theta_max 29.0280
_cell_measurement_theta_min 3.6890
_cell_volume 6153.1(3)
_computing_cell_refinement 'Bruker FRAMBO'
_computing_data_collection 'Bruker FRAMBO'
_computing_data_reduction 'Bruker SAINT'
_computing_molecular_graphics 'Bruker SHELXTL'
_computing_publication_material 'Bruker SHELXTL'
_computing_structure_refinement 'SHELXL-97 (Sheldrick, 1997)'
_computing_structure_solution 'SHELXS-97 (Sheldrick, 1990)'
_diffrn_ambient_temperature 100
_diffrn_measured_fraction_theta_full 0.998
_diffrn_measured_fraction_theta_max 0.998
_diffrn_measurement_device_type 'multiwire proportional'
_diffrn_measurement_method 'phi and omega scans'
_diffrn_radiation_monochromator graphite
_diffrn_radiation_source 'fine-focus sealed tube'
_diffrn_radiation_type MoK\a
_diffrn_radiation_wavelength 0.71073
_diffrn_reflns_av_R_equivalents 0.0505
_diffrn_reflns_av_sigmaI/netI 0.0668
_diffrn_reflns_limit_h_max 16
_diffrn_reflns_limit_h_min -23
_diffrn_reflns_limit_k_max 21
_diffrn_reflns_limit_k_min -27
_diffrn_reflns_limit_l_max 16
_diffrn_reflns_limit_l_min -16
_diffrn_reflns_number 27590
_diffrn_reflns_theta_full 25.00
_diffrn_reflns_theta_max 25.00
_diffrn_reflns_theta_min 3.36
_exptl_absorpt_coefficient_mu 2.309
_exptl_absorpt_correction_T_max 1.00000
_exptl_absorpt_correction_T_min 0.84267
_exptl_absorpt_correction_type multi-scan
_exptl_crystal_colour lightyellow
_exptl_crystal_density_diffrn 1.578
_exptl_crystal_density_method 'not measured'
_exptl_crystal_description block
_exptl_crystal_F_000 2936
_exptl_crystal_size_max 0.2
_exptl_crystal_size_mid 0.15
_exptl_crystal_size_min 0.1
_refine_diff_density_max 2.234
_refine_diff_density_min -1.310
_refine_diff_density_rms 0.140
_refine_ls_extinction_method none
_refine_ls_goodness_of_fit_ref 0.905
_refine_ls_hydrogen_treatment constr
_refine_ls_matrix_type full
_refine_ls_number_parameters 793
_refine_ls_number_reflns 10814
_refine_ls_number_restraints 0
_refine_ls_restrained_S_all 0.905
_refine_ls_R_factor_all 0.0654
_refine_ls_R_factor_gt 0.0434
_refine_ls_shift/su_max 0.007
_refine_ls_shift/su_mean 0.000
_refine_ls_structure_factor_coef Fsqd
_refine_ls_weighting_details 'calc w=1/[\s^2^(Fo^2^)+(0.1000P)^2^+0.0000P] where P=(Fo^2^+2Fc^2^)/3'
_refine_ls_weighting_scheme calc
_refine_ls_wR_factor_gt 0.1209
_refine_ls_wR_factor_ref 0.1358
_reflns_number_gt 8323
_reflns_number_total 10814
_reflns_threshold_expression >2sigma(I)
_cod_data_source_file om5b00242_si_003.cif
_cod_data_source_block complex_8
_cod_original_sg_symbol_H-M P2(1)/c
_cod_database_code 4087543

loop_
_symmetry_equiv_pos_as_xyz
'x, y, z'
'-x, y+1/2, -z+1/2'
'-x, -y, -z'
'x, -y-1/2, z-1/2'

loop_
_atom_site_label
_atom_site_type_symbol
_atom_site_fract_x
_atom_site_fract_y
_atom_site_fract_z
_atom_site_U_iso_or_equiv
_atom_site_adp_type
_atom_site_occupancy
_atom_site_symmetry_multiplicity
_atom_site_calc_flag
_atom_site_refinement_flags
Os1 Os 0.313322(12) 1.483164(8) 0.300453(15) 0.01212(10) Uani 1 1 d .
P1 P 0.24226(8) 1.48204(6) 0.12797(11) 0.0135(3) Uani 1 1 d .
P3 P 0.14726(8) 1.50706(6) 0.46561(11) 0.0147(3) Uani 1 1 d .
P2 P 0.32515(8) 1.38180(6) 0.31488(10) 0.0150(3) Uani 1 1 d .
C10 C 0.3931(3) 1.4994(3) 0.4552(4) 0.0185(13) Uani 1 1 d .
H10A H 0.3966 1.4731 0.5107 0.022 Uiso 1 1 calc R
F8 F 0.5591(2) 1.42844(16) 0.3400(3) 0.0347(9) Uani 1 1 d .
F7 F 0.5277(2) 1.47230(19) 0.1878(3) 0.0412(10) Uani 1 1 d .
C6 C 0.3321(3) 1.5804(2) 0.3432(4) 0.0169(12) Uani 1 1 d .
C1 C 0.2232(3) 1.48180(19) 0.3425(4) 0.0145(12) Uani 1 1 d .
H1A H 0.1839 1.4595 0.3069 0.017 Uiso 1 1 calc R
C115 C 0.0454(3) 1.4033(3) 0.0635(4) 0.0239(14) Uani 1 1 d .
H11A H -0.0002 1.4131 0.0625 0.029 Uiso 1 1 calc R
F6 F 0.6167(3) 1.51020(16) 0.3207(3) 0.0457(12) Uani 1 1 d .
C232 C 0.3316(3) 1.2916(2) 0.1837(4) 0.0221(13) Uani 1 1 d .
H23A H 0.2980 1.2723 0.2044 0.027 Uiso 1 1 calc R
C8 C 0.4229(3) 1.5221(2) 0.3039(4) 0.0136(12) Uani 1 1 d .
H8A H 0.4440 1.5091 0.2545 0.016 Uiso 1 1 calc R
F5 F 0.6340(2) 1.42590(18) 0.2497(3) 0.0442(10) Uani 1 1 d .
C2 C 0.2215(3) 1.5132(2) 0.4213(4) 0.0123(11) Uani 1 1 d .
C9 C 0.4336(3) 1.4893(2) 0.3905(4) 0.0205(13) Uani 1 1 d .
H9A H 0.4628 1.4543 0.4002 0.025 Uiso 1 1 calc R
C331 C 0.0670(3) 1.5037(3) 0.3575(4) 0.0191(13) Uani 1 1 d .
C132 C 0.3535(4) 1.4862(2) 0.0472(5) 0.0232(14) Uani 1 1 d .
H13A H 0.3809 1.5017 0.1087 0.028 Uiso 1 1 calc R
C113 C 0.1275(3) 1.3326(3) 0.0423(4) 0.0229(14) Uani 1 1 d .
H11B H 0.1370 1.2950 0.0276 0.027 Uiso 1 1 calc R
C226 C 0.3901(4) 1.3717(2) 0.5223(4) 0.0286(15) Uani 1 1 d .
H22A H 0.3467 1.3857 0.5242 0.034 Uiso 1 1 calc R
F4 F 0.1159(2) 1.7014(2) 0.3492(4) 0.0675(15) Uani 1 1 d .
C311 C 0.1519(3) 1.4413(2) 0.5355(4) 0.0164(12) Uani 1 1 d .
C133 C 0.3833(4) 1.4810(3) -0.0272(5) 0.0305(16) Uani 1 1 d .
H13B H 0.4298 1.4938 -0.0160 0.037 Uiso 1 1 calc R
F3 F 0.0146(2) 1.72281(19) 0.3810(3) 0.0510(12) Uani 1 1 d .
F2 F 0.0487(3) 1.77827(19) 0.2787(4) 0.0625(14) Uani 1 1 d .
C131 C 0.2842(3) 1.4691(2) 0.0327(4) 0.0168(12) Uani 1 1 d .
C11 C 0.3411(3) 1.5427(2) 0.4279(4) 0.0174(12) Uani 1 1 d .
C322 C 0.1998(3) 1.6095(3) 0.7089(4) 0.0247(14) Uani 1 1 d .
H32A H 0.2358 1.6103 0.7712 0.030 Uiso 1 1 calc R
C122 C 0.2012(3) 1.5795(3) -0.0001(4) 0.0223(13) Uani 1 1 d .
H12A H 0.2260 1.5625 -0.0379 0.027 Uiso 1 1 calc R
C221 C 0.3994(3) 1.3623(2) 0.4308(4) 0.0222(13) Uani 1 1 d .
C211 C 0.2549(3) 1.3327(2) 0.3269(4) 0.0205(13) Uani 1 1 d .
C112 C 0.1809(3) 1.3737(2) 0.0660(4) 0.0184(13) Uani 1 1 d .
H11C H 0.2263 1.3639 0.0659 0.022 Uiso 1 1 calc R
C116 C 0.0986(3) 1.4444(2) 0.0879(4) 0.0180(12) Uani 1 1 d .
H11D H 0.0886 1.4818 0.1030 0.022 Uiso 1 1 calc R
C5 C 0.2831(3) 1.6275(2) 0.3464(5) 0.0236(14) Uani 1 1 d .
C212 C 0.2762(4) 1.2797(2) 0.3750(4) 0.0218(13) Uani 1 1 d .
H21A H 0.3247 1.2712 0.4036 0.026 Uiso 1 1 calc R
F1 F 0.0091(3) 1.6869(2) 0.2340(4) 0.0750(16) Uani 1 1 d .
C7 C 0.3695(3) 1.5653(2) 0.2770(4) 0.0163(12) Uani 1 1 d .
H7A H 0.3556 1.5829 0.2104 0.020 Uiso 1 1 calc R
C332 C 0.0494(3) 1.5506(3) 0.2918(4) 0.0204(13) Uani 1 1 d .
H33A H 0.0776 1.5837 0.3063 0.024 Uiso 1 1 calc R
C333 C -0.0099(3) 1.5480(3) 0.2051(4) 0.0243(14) Uani 1 1 d .
H33B H -0.0222 1.5794 0.1620 0.029 Uiso 1 1 calc R
C316 C 0.1099(3) 1.4356(2) 0.5954(4) 0.0192(13) Uani 1 1 d .
H31A H 0.0838 1.4669 0.6054 0.023 Uiso 1 1 calc R
C315 C 0.1070(3) 1.3828(3) 0.6405(4) 0.0234(14) Uani 1 1 d .
H31B H 0.0785 1.3785 0.6802 0.028 Uiso 1 1 calc R
C327 C 0.1981(3) 1.5658(2) 0.6419(4) 0.0204(13) Uani 1 1 d .
H32B H 0.2325 1.5368 0.6594 0.025 Uiso 1 1 calc R
C126 C 0.1617(3) 1.5788(2) 0.1420(4) 0.0184(12) Uani 1 1 d .
H12B H 0.1604 1.5616 0.2005 0.022 Uiso 1 1 calc R
C326 C 0.0929(3) 1.6075(2) 0.5230(4) 0.0207(13) Uani 1 1 d .
H32C H 0.0569 1.6067 0.4607 0.025 Uiso 1 1 calc R
C324 C 0.1478(4) 1.6524(3) 0.6831(5) 0.0258(15) Uani 1 1 d .
H32D H 0.1490 1.6818 0.7281 0.031 Uiso 1 1 calc R
C312 C 0.1921(3) 1.3941(2) 0.5222(4) 0.0218(13) Uani 1 1 d .
H31C H 0.2206 1.3979 0.4824 0.026 Uiso 1 1 calc R
C321 C 0.1447(3) 1.5653(2) 0.5483(4) 0.0190(13) Uani 1 1 d .
C111 C 0.1673(3) 1.4301(2) 0.0901(4) 0.0191(13) Uani 1 1 d .
C121 C 0.1995(3) 1.5523(2) 0.0865(4) 0.0187(12) Uani 1 1 d .
C114 C 0.0591(4) 1.3477(3) 0.0406(4) 0.0279(15) Uani 1 1 d .
H11E H 0.0228 1.3203 0.0239 0.034 Uiso 1 1 calc R
C136 C 0.2446(3) 1.4462(3) -0.0614(4) 0.0244(14) Uani 1 1 d .
H13C H 0.1974 1.4350 -0.0738 0.029 Uiso 1 1 calc R
C124 C 0.1288(4) 1.6569(3) 0.0234(5) 0.0307(15) Uani 1 1 d .
H12C H 0.1051 1.6916 0.0017 0.037 Uiso 1 1 calc R
C3 C 0.2826(3) 1.5548(2) 0.4727(4) 0.0175(12) Uani 1 1 d .
H3A H 0.2999 1.5507 0.5456 0.021 Uiso 1 1 calc R
C222 C 0.4629(4) 1.3404(2) 0.4292(5) 0.0293(15) Uani 1 1 d .
H22B H 0.4691 1.3334 0.3682 0.035 Uiso 1 1 calc R
C123 C 0.1667(4) 1.6314(3) -0.0306(5) 0.0294(15) Uani 1 1 d .
H12D H 0.1690 1.6493 -0.0880 0.035 Uiso 1 1 calc R
C231 C 0.3539(3) 1.3468(2) 0.2197(4) 0.0176(12) Uani 1 1 d .
C334 C -0.0508(4) 1.4978(3) 0.1834(5) 0.0307(16) Uani 1 1 d .
H33C H -0.0902 1.4957 0.1248 0.037 Uiso 1 1 calc R
B2 B 0.5846(4) 1.4579(3) 0.2740(5) 0.0274(17) Uani 1 1 d .
C4 C 0.2632(4) 1.6171(2) 0.4394(5) 0.0258(14) Uani 1 1 d .
H4A H 0.2123 1.6233 0.4244 0.031 Uiso 1 1 calc R
H4B H 0.2892 1.6435 0.4922 0.031 Uiso 1 1 calc R
C216 C 0.1824(3) 1.3440(2) 0.2864(4) 0.0181(13) Uani 1 1 d .
H21B H 0.1671 1.3790 0.2542 0.022 Uiso 1 1 calc R
C314 C 0.1470(4) 1.3361(3) 0.6259(4) 0.0257(15) Uani 1 1 d .
H31D H 0.1447 1.3007 0.6556 0.031 Uiso 1 1 calc R
C313 C 0.1894(4) 1.3422(3) 0.5680(4) 0.0283(15) Uani 1 1 d .
H31E H 0.2165 1.3112 0.5596 0.034 Uiso 1 1 calc R
C235 C 0.4324(4) 1.3477(3) 0.1210(5) 0.0350(17) Uani 1 1 d .
H23B H 0.4666 1.3663 0.1007 0.042 Uiso 1 1 calc R
C214 C 0.1539(4) 1.2517(3) 0.3402(4) 0.0274(15) Uani 1 1 d .
H21C H 0.1203 1.2249 0.3447 0.033 Uiso 1 1 calc R
C215 C 0.1321(4) 1.3044(3) 0.2928(4) 0.0257(14) Uani 1 1 d .
H21D H 0.0836 1.3130 0.2654 0.031 Uiso 1 1 calc R
C213 C 0.2259(4) 1.2398(3) 0.3803(5) 0.0323(16) Uani 1 1 d .
H21E H 0.2409 1.2045 0.4115 0.039 Uiso 1 1 calc R
C134 C 0.3446(4) 1.4571(3) -0.1175(5) 0.0290(15) Uani 1 1 d .
H13D H 0.3654 1.4524 -0.1667 0.035 Uiso 1 1 calc R
C325 C 0.0942(3) 1.6514(3) 0.5905(5) 0.0255(14) Uani 1 1 d .
H32E H 0.0592 1.6799 0.5735 0.031 Uiso 1 1 calc R
C335 C -0.0336(3) 1.4510(3) 0.2476(4) 0.0255(14) Uani 1 1 d .
H33D H -0.0615 1.4179 0.2322 0.031 Uiso 1 1 calc R
C225 C 0.4456(4) 1.3602(3) 0.6105(5) 0.041(2) Uani 1 1 d .
H22C H 0.4395 1.3673 0.6715 0.049 Uiso 1 1 calc R
C236 C 0.4042(3) 1.3745(3) 0.1871(5) 0.0258(14) Uani 1 1 d .
H23C H 0.4193 1.4115 0.2100 0.031 Uiso 1 1 calc R
C135 C 0.2743(4) 1.4399(3) -0.1359(4) 0.0275(15) Uani 1 1 d .
H13E H 0.2475 1.4244 -0.1976 0.033 Uiso 1 1 calc R
C224 C 0.5099(4) 1.3380(3) 0.6089(5) 0.0400(19) Uani 1 1 d .
H22D H 0.5468 1.3298 0.6683 0.048 Uiso 1 1 calc R
C233 C 0.3591(4) 1.2652(3) 0.1173(5) 0.0304(16) Uani 1 1 d .
H23D H 0.3440 1.2284 0.0937 0.036 Uiso 1 1 calc R
C223 C 0.5185(4) 1.3284(3) 0.5180(6) 0.0401(19) Uani 1 1 d .
H22E H 0.5616 1.3139 0.5159 0.048 Uiso 1 1 calc R
C234 C 0.4091(4) 1.2933(3) 0.0858(5) 0.0326(16) Uani 1 1 d .
H23E H 0.4270 1.2754 0.0407 0.039 Uiso 1 1 calc R
B1 B 0.0474(4) 1.7234(3) 0.3085(6) 0.0264(16) Uani 1 1 d .
Cl2S Cl 0.48621(13) 1.60768(10) 0.11840(17) 0.0620(6) Uani 1 1 d .
Cl1S Cl 0.33067(16) 1.70592(11) -0.10508(19) 0.0789(8) Uani 1 1 d .
O1 O 0.3251(3) 1.6737(2) 0.1735(4) 0.0390(12) Uani 1 1 d .
O2 O 0.2421(3) 1.7418(2) 0.1669(4) 0.0583(17) Uani 1 1 d .
C12 C 0.2616(4) 1.6735(3) 0.2898(5) 0.0306(16) Uani 1 1 d .
H12E H 0.2288 1.6964 0.3063 0.037 Uiso 1 1 calc R
C13 C 0.2809(4) 1.6945(3) 0.2054(6) 0.0415(19) Uani 1 1 d .
C2S C 0.4410(5) 1.6675(4) 0.0481(7) 0.067(3) Uani 1 1 d .
H2SA H 0.4270 1.6943 0.0906 0.080 Uiso 1 1 calc R
H2SB H 0.4716 1.6876 0.0183 0.080 Uiso 1 1 calc R
C14 C 0.2600(6) 1.7685(4) 0.0887(8) 0.076(3) Uani 1 1 d .
H14A H 0.2300 1.8016 0.0651 0.115 Uiso 1 1 calc R
H14B H 0.2528 1.7416 0.0348 0.115 Uiso 1 1 calc R
H14C H 0.3092 1.7803 0.1134 0.115 Uiso 1 1 calc R
C1S C 0.3777(5) 1.6444(4) -0.0297(7) 0.063(2) Uani 1 1 d .
H1SA H 0.3469 1.6248 0.0004 0.076 Uiso 1 1 calc R
H1SB H 0.3918 1.6170 -0.0712 0.076 Uiso 1 1 calc R
C336 C 0.0255(3) 1.4536(3) 0.3351(4) 0.0229(13) Uani 1 1 d .
H33E H 0.0372 1.4222 0.3783 0.028 Uiso 1 1 calc R
C125 C 0.1259(4) 1.6309(3) 0.1102(5) 0.0279(15) Uani 1 1 d .
H12F H 0.1004 1.6481 0.1468 0.034 Uiso 1 1 calc R

loop_
_atom_site_aniso_label
_atom_site_aniso_U_11
_atom_site_aniso_U_22
_atom_site_aniso_U_33
_atom_site_aniso_U_23
_atom_site_aniso_U_13
_atom_site_aniso_U_12
Os1 0.01168(15) 0.01397(14) 0.01193(14) -0.00076(8) 0.00560(10) -0.00122(9)
P1 0.0108(8) 0.0193(7) 0.0118(7) 0.0002(6) 0.0056(6) 0.0004(6)
P3 0.0136(8) 0.0197(7) 0.0119(7) 0.0006(6) 0.0058(6) 0.0004(6)
P2 0.0163(8) 0.0129(7) 0.0166(7) 0.0001(6) 0.0065(6) -0.0001(6)
C10 0.014(3) 0.021(3) 0.017(3) -0.009(2) 0.000(2) -0.007(3)
F8 0.032(2) 0.048(2) 0.028(2) 0.0014(17) 0.0150(18) -0.0020(18)
F7 0.021(2) 0.078(3) 0.024(2) 0.0087(19) 0.0071(17) 0.006(2)
C6 0.014(3) 0.017(3) 0.020(3) 0.000(2) 0.007(2) -0.002(2)
C1 0.015(3) 0.005(2) 0.020(3) -0.002(2) 0.003(2) -0.005(2)
C115 0.019(4) 0.035(3) 0.019(3) -0.012(3) 0.008(3) -0.006(3)
F6 0.078(4) 0.038(2) 0.022(2) -0.0018(17) 0.018(2) -0.017(2)
C232 0.026(4) 0.019(3) 0.024(3) 0.001(3) 0.012(3) 0.002(3)
C8 0.015(3) 0.010(2) 0.017(3) -0.002(2) 0.005(2) -0.003(2)
F5 0.036(3) 0.059(3) 0.046(2) -0.006(2) 0.024(2) 0.009(2)
C2 0.010(3) 0.019(3) 0.008(3) 0.001(2) 0.005(2) 0.000(2)
C9 0.017(3) 0.021(3) 0.024(3) -0.006(3) 0.008(3) -0.002(3)
C331 0.015(3) 0.027(3) 0.017(3) -0.001(3) 0.008(3) 0.002(3)
C132 0.020(4) 0.032(3) 0.018(3) -0.003(3) 0.007(3) -0.001(3)
C113 0.025(4) 0.027(3) 0.016(3) -0.001(3) 0.006(3) 0.001(3)
C226 0.034(4) 0.020(3) 0.026(3) -0.003(3) 0.003(3) -0.007(3)
F4 0.031(3) 0.113(4) 0.062(3) 0.020(3) 0.020(2) 0.033(3)
C311 0.016(3) 0.021(3) 0.008(3) -0.002(2) -0.001(2) 0.001(2)
C133 0.020(4) 0.043(4) 0.031(4) 0.000(3) 0.012(3) -0.004(3)
F3 0.041(3) 0.065(3) 0.058(3) 0.019(2) 0.031(2) 0.016(2)
F2 0.053(3) 0.048(3) 0.098(4) 0.027(3) 0.040(3) -0.006(2)
C131 0.018(3) 0.019(3) 0.018(3) 0.004(2) 0.012(3) 0.008(3)
C11 0.018(3) 0.013(3) 0.020(3) -0.007(2) 0.004(2) -0.009(2)
C322 0.028(4) 0.030(3) 0.020(3) -0.001(3) 0.013(3) -0.006(3)
C122 0.018(3) 0.030(3) 0.021(3) 0.006(3) 0.009(3) 0.003(3)
C221 0.024(4) 0.016(3) 0.023(3) 0.009(2) 0.003(3) 0.001(3)
C211 0.027(4) 0.025(3) 0.013(3) -0.007(2) 0.011(3) -0.008(3)
C112 0.018(3) 0.029(3) 0.011(3) -0.002(2) 0.007(2) 0.000(3)
C116 0.016(3) 0.022(3) 0.016(3) -0.005(2) 0.006(2) 0.004(3)
C5 0.025(4) 0.020(3) 0.028(3) -0.007(3) 0.011(3) -0.002(3)
C212 0.026(4) 0.021(3) 0.020(3) 0.000(3) 0.009(3) -0.003(3)
F1 0.059(4) 0.079(3) 0.078(4) -0.044(3) 0.012(3) 0.006(3)
C7 0.015(3) 0.017(3) 0.018(3) 0.000(2) 0.006(2) -0.007(2)
C332 0.023(3) 0.028(3) 0.014(3) 0.004(3) 0.012(3) 0.007(3)
C333 0.027(4) 0.031(3) 0.021(3) 0.001(3) 0.016(3) 0.010(3)
C316 0.018(3) 0.021(3) 0.018(3) 0.000(2) 0.007(3) 0.000(3)
C315 0.023(4) 0.031(3) 0.021(3) 0.001(3) 0.012(3) 0.000(3)
C327 0.018(3) 0.022(3) 0.023(3) -0.001(3) 0.010(3) 0.002(3)
C126 0.014(3) 0.026(3) 0.015(3) 0.001(2) 0.005(2) 0.000(3)
C326 0.017(3) 0.030(3) 0.018(3) 0.001(3) 0.009(3) 0.003(3)
C324 0.032(4) 0.024(3) 0.027(3) -0.008(3) 0.018(3) -0.001(3)
C312 0.029(4) 0.025(3) 0.017(3) -0.003(3) 0.015(3) -0.002(3)
C321 0.018(3) 0.020(3) 0.023(3) 0.000(2) 0.012(3) -0.002(3)
C111 0.024(4) 0.027(3) 0.008(3) 0.000(2) 0.007(2) -0.005(3)
C121 0.010(3) 0.029(3) 0.016(3) 0.003(3) 0.004(2) 0.002(3)
C114 0.023(4) 0.036(4) 0.022(3) -0.007(3) 0.005(3) -0.008(3)
C136 0.016(3) 0.038(3) 0.018(3) -0.008(3) 0.004(3) -0.005(3)
C124 0.023(4) 0.036(4) 0.032(4) 0.008(3) 0.007(3) 0.002(3)
C3 0.013(3) 0.024(3) 0.015(3) -0.004(2) 0.004(2) -0.005(3)
C222 0.022(4) 0.018(3) 0.041(4) 0.007(3) 0.001(3) 0.000(3)
C123 0.025(4) 0.042(4) 0.022(3) 0.009(3) 0.008(3) 0.001(3)
C231 0.014(3) 0.023(3) 0.015(3) -0.001(2) 0.004(2) 0.005(2)
C334 0.013(3) 0.060(4) 0.018(3) -0.008(3) 0.004(3) 0.004(3)
B2 0.026(4) 0.042(4) 0.018(3) 0.003(3) 0.013(3) 0.000(4)
C4 0.028(4) 0.021(3) 0.035(4) -0.012(3) 0.019(3) -0.011(3)
C216 0.023(4) 0.020(3) 0.014(3) 0.000(2) 0.010(3) -0.003(3)
C314 0.037(4) 0.024(3) 0.016(3) 0.008(3) 0.007(3) -0.004(3)
C313 0.041(4) 0.024(3) 0.026(3) 0.004(3) 0.020(3) 0.009(3)
C235 0.040(5) 0.029(3) 0.049(4) -0.007(3) 0.032(4) -0.001(3)
C214 0.039(4) 0.027(3) 0.021(3) -0.006(3) 0.016(3) -0.017(3)
C215 0.027(4) 0.032(3) 0.019(3) -0.006(3) 0.009(3) -0.006(3)
C213 0.044(5) 0.027(3) 0.024(3) 0.007(3) 0.009(3) -0.001(3)
C134 0.030(4) 0.040(4) 0.025(3) 0.005(3) 0.020(3) 0.006(3)
C325 0.021(4) 0.026(3) 0.033(4) -0.002(3) 0.014(3) 0.003(3)
C335 0.020(4) 0.036(3) 0.019(3) -0.002(3) 0.005(3) -0.006(3)
C225 0.054(6) 0.032(4) 0.024(4) 0.007(3) -0.003(3) -0.024(4)
C236 0.023(4) 0.021(3) 0.039(4) -0.004(3) 0.018(3) -0.001(3)
C135 0.026(4) 0.043(4) 0.013(3) -0.006(3) 0.006(3) 0.003(3)
C224 0.038(5) 0.023(3) 0.038(4) 0.011(3) -0.015(4) -0.014(3)
C233 0.038(4) 0.024(3) 0.032(4) -0.009(3) 0.015(3) 0.000(3)
C223 0.026(4) 0.023(3) 0.055(5) 0.004(3) -0.006(4) -0.007(3)
C234 0.035(4) 0.034(4) 0.038(4) -0.008(3) 0.024(3) 0.004(3)
B1 0.020(4) 0.027(4) 0.033(4) 0.000(3) 0.010(3) -0.001(3)
Cl2S 0.0550(15) 0.0714(14) 0.0568(13) -0.0035(11) 0.0153(11) 0.0032(12)
Cl1S 0.087(2) 0.0641(14) 0.0698(16) 0.0113(12) 0.0063(14) -0.0050(14)
O1 0.046(3) 0.036(3) 0.048(3) 0.017(2) 0.033(3) 0.016(2)
O2 0.082(5) 0.041(3) 0.076(4) 0.034(3) 0.058(4) 0.024(3)
C12 0.032(4) 0.032(4) 0.032(4) -0.005(3) 0.016(3) 0.007(3)
C13 0.054(5) 0.029(4) 0.049(5) 0.020(3) 0.027(4) 0.019(4)
C2S 0.069(7) 0.085(7) 0.061(6) -0.008(5) 0.041(5) -0.004(6)
C14 0.091(8) 0.061(6) 0.104(8) 0.051(6) 0.068(7) 0.039(6)
C1S 0.060(7) 0.068(6) 0.057(5) -0.014(5) 0.015(5) -0.018(5)
C336 0.019(3) 0.034(3) 0.020(3) 0.000(3) 0.012(3) -0.004(3)
C125 0.027(4) 0.028(3) 0.032(4) -0.005(3) 0.015(3) -0.003(3)

loop_
_atom_type_symbol
_atom_type_description
_atom_type_scat_dispersion_real
_atom_type_scat_dispersion_imag
_atom_type_scat_source
C C 0.0033 0.0016 'International Tables Vol C Tables 4.2.6.8 and 6.1.1.4'
H H 0.0000 0.0000 'International Tables Vol C Tables 4.2.6.8 and 6.1.1.4'
B B 0.0013 0.0007 'International Tables Vol C Tables 4.2.6.8 and 6.1.1.4'
O O 0.0106 0.0060 'International Tables Vol C Tables 4.2.6.8 and 6.1.1.4'
F F 0.0171 0.0103 'International Tables Vol C Tables 4.2.6.8 and 6.1.1.4'
P P 0.1023 0.0942 'International Tables Vol C Tables 4.2.6.8 and 6.1.1.4'
Cl Cl 0.1484 0.1585 'International Tables Vol C Tables 4.2.6.8 and 6.1.1.4'
Os Os -1.2165 7.6030 'International Tables Vol C Tables 4.2.6.8 and 6.1.1.4'

loop_
_geom_angle_atom_site_label_1
_geom_angle_atom_site_label_2
_geom_angle_atom_site_label_3
_geom_angle
C1 Os1 C11 76.8(2)
C1 Os1 C10 96.4(2)
C11 Os1 C10 36.5(2)
C1 Os1 C7 124.51(19)
C11 Os1 C7 66.30(19)
C10 Os1 C7 77.8(2)
C1 Os1 C9 132.6(2)
C11 Os1 C9 65.1(2)
C10 Os1 C9 36.5(2)
C7 Os1 C9 64.1(2)
C1 Os1 C6 90.98(19)
C11 Os1 C6 37.2(2)
C10 Os1 C6 65.8(2)
C7 Os1 C6 35.93(19)
C9 Os1 C6 75.6(2)
C1 Os1 C8 152.65(19)
C11 Os1 C8 76.6(2)
C10 Os1 C8 64.9(2)
C7 Os1 C8 35.55(19)
C9 Os1 C8 35.1(2)
C6 Os1 C8 63.66(18)
C1 Os1 P2 91.72(13)
C11 Os1 P2 124.36(15)
C10 Os1 P2 93.70(16)
C7 Os1 P2 143.24(15)
C9 Os1 P2 87.69(14)
C6 Os1 P2 159.45(15)
C8 Os1 P2 108.50(13)
C1 Os1 P1 91.62(16)
C11 Os1 P1 138.83(15)
C10 Os1 P1 168.07(16)
C7 Os1 P1 90.42(14)
C9 Os1 P1 135.67(15)
C6 Os1 P1 105.39(14)
C8 Os1 P1 104.38(14)
P2 Os1 P1 94.90(5)
C121 P1 C131 100.6(2)
C121 P1 C111 104.2(3)
C131 P1 C111 101.6(3)
C121 P1 Os1 111.63(18)
C131 P1 Os1 120.1(2)
C111 P1 Os1 116.44(17)
C2 P3 C331 107.4(3)
C2 P3 C321 112.2(3)
C331 P3 C321 112.1(3)
C2 P3 C311 111.4(3)
C331 P3 C311 107.3(3)
C321 P3 C311 106.4(2)
C231 P2 C211 103.3(3)
C231 P2 C221 101.2(3)
C211 P2 C221 99.5(3)
C231 P2 Os1 115.08(19)
C211 P2 Os1 124.3(2)
C221 P2 Os1 110.17(18)
C11 C10 C9 117.5(5)
C11 C10 Os1 69.0(3)
C9 C10 Os1 73.2(3)
C7 C6 C11 117.1(5)
C7 C6 C5 134.4(5)
C11 C6 C5 108.5(5)
C7 C6 Os1 70.4(3)
C11 C6 Os1 66.2(3)
C5 C6 Os1 132.5(4)
C2 C1 Os1 120.0(4)
C116 C115 C114 120.7(6)
C233 C232 C231 120.4(6)
C9 C8 C7 120.0(5)
C9 C8 Os1 70.9(3)
C7 C8 Os1 70.2(3)
C1 C2 C3 119.9(5)
C1 C2 P3 120.3(4)
C3 C2 P3 119.8(4)
C8 C9 C10 121.7(6)
C8 C9 Os1 74.0(4)
C10 C9 Os1 70.3(3)
C336 C331 C332 120.0(6)
C336 C331 P3 121.0(5)
C332 C331 P3 118.9(5)
C131 C132 C133 121.8(6)
C112 C113 C114 119.6(6)
C225 C226 C221 119.9(7)
C316 C311 C312 119.9(5)
C316 C311 P3 119.2(4)
C312 C311 P3 120.6(4)
C134 C133 C132 120.1(6)
C132 C131 C136 117.3(5)
C132 C131 P1 121.4(4)
C136 C131 P1 121.0(5)
C10 C11 C6 122.3(5)
C10 C11 C3 127.7(5)
C6 C11 C3 109.8(5)
C10 C11 Os1 74.4(3)
C6 C11 Os1 76.6(3)
C3 C11 Os1 116.5(4)
C327 C322 C324 120.0(6)
C123 C122 C121 120.9(6)
C222 C221 C226 119.3(6)
C222 C221 P2 122.4(5)
C226 C221 P2 118.3(5)
C216 C211 C212 118.0(5)
C216 C211 P2 123.8(4)
C212 C211 P2 118.1(5)
C113 C112 C111 120.5(6)
C115 C116 C111 120.1(5)
C12 C5 C6 131.4(6)
C12 C5 C4 122.2(6)
C6 C5 C4 106.2(5)
C213 C212 C211 120.6(6)
C8 C7 C6 120.4(5)
C8 C7 Os1 74.2(3)
C6 C7 Os1 73.7(3)
C333 C332 C331 120.2(6)
C332 C333 C334 119.3(6)
C311 C316 C315 119.5(5)
C316 C315 C314 119.9(5)
C322 C327 C321 119.7(6)
C125 C126 C121 120.7(5)
C321 C326 C325 120.1(6)
C325 C324 C322 120.1(5)
C313 C312 C311 120.1(5)
C326 C321 C327 120.3(5)
C326 C321 P3 123.1(5)
C327 C321 P3 116.6(4)
C116 C111 C112 119.0(5)
C116 C111 P1 122.5(4)
C112 C111 P1 118.4(5)
C122 C121 C126 118.3(5)
C122 C121 P1 122.5(4)
C126 C121 P1 119.1(4)
C115 C114 C113 120.0(6)
C135 C136 C131 121.4(6)
C123 C124 C125 120.2(6)
C11 C3 C4 101.1(4)
C11 C3 C2 106.2(4)
C4 C3 C2 111.9(5)
C221 C222 C223 120.7(7)
C124 C123 C122 120.5(6)
C236 C231 C232 118.5(5)
C236 C231 P2 118.8(4)
C232 C231 P2 122.6(4)
C335 C334 C333 120.9(6)
F5 B2 F8 111.2(6)
F5 B2 F7 110.2(5)
F8 B2 F7 109.7(6)
F5 B2 F6 109.5(6)
F8 B2 F6 108.3(5)
F7 B2 F6 107.8(6)
C5 C4 C3 107.8(5)
C215 C216 C211 121.4(6)
C313 C314 C315 120.3(5)
C314 C313 C312 120.3(6)
C234 C235 C236 119.4(6)
C213 C214 C215 119.0(6)
C216 C215 C214 120.1(6)
C214 C213 C212 120.9(6)
C133 C134 C135 120.1(6)
C324 C325 C326 119.8(6)
C334 C335 C336 120.0(6)
C224 C225 C226 120.8(7)
C235 C236 C231 121.0(6)
C136 C135 C134 119.3(6)
C223 C224 C225 118.9(7)
C234 C233 C232 120.4(6)
C224 C223 C222 120.3(7)
C235 C234 C233 120.2(6)
F2 B1 F1 114.0(6)
F2 B1 F4 111.0(6)
F1 B1 F4 107.9(6)
F2 B1 F3 107.8(6)
F1 B1 F3 106.9(6)
F4 B1 F3 109.2(6)
C13 O2 C14 114.4(6)
C5 C12 C13 130.6(6)
O1 C13 O2 124.0(6)
O1 C13 C12 126.7(6)
O2 C13 C12 109.4(6)
C1S C2S Cl2S 106.3(7)
C2S C1S Cl1S 107.0(7)
C335 C336 C331 119.5(6)
C124 C125 C126 119.4(6)

loop_
_geom_bond_atom_site_label_1
_geom_bond_atom_site_label_2
_geom_bond_distance
Os1 C1 2.072(6)
Os1 C11 2.194(5)
Os1 C10 2.263(6)
Os1 C7 2.288(5)
Os1 C9 2.301(6)
Os1 C6 2.332(5)
Os1 C8 2.341(6)
Os1 P2 2.3635(14)
Os1 P1 2.3768(15)
P1 C121 1.838(6)
P1 C131 1.839(5)
P1 C111 1.848(6)
P3 C2 1.794(6)
P3 C331 1.802(6)
P3 C321 1.802(6)
P3 C311 1.805(6)
P2 C231 1.827(5)
P2 C211 1.853(6)
P2 C221 1.855(6)
C10 C11 1.399(9)
C10 C9 1.431(8)
F8 B2 1.387(8)
F7 B2 1.397(9)
C6 C7 1.426(8)
C6 C11 1.449(8)
C6 C5 1.473(8)
C1 C2 1.344(7)
C115 C116 1.377(8)
C115 C114 1.378(9)
F6 B2 1.423(9)
C232 C233 1.383(8)
C232 C231 1.394(8)
C8 C9 1.399(8)
C8 C7 1.414(8)
F5 B2 1.364(8)
C2 C3 1.530(8)
C331 C336 1.397(9)
C331 C332 1.399(8)
C132 C131 1.379(9)
C132 C133 1.382(9)
C113 C112 1.380(8)
C113 C114 1.394(9)
C226 C225 1.385(9)
C226 C221 1.391(8)
F4 B1 1.383(9)
C311 C316 1.386(8)
C311 C312 1.403(8)
C133 C134 1.369(9)
F3 B1 1.394(8)
F2 B1 1.344(8)
C131 C136 1.405(8)
C11 C3 1.526(8)
C322 C327 1.383(8)
C322 C324 1.390(9)
C122 C123 1.378(9)
C122 C121 1.395(8)
C221 C222 1.369(9)
C211 C216 1.383(9)
C211 C212 1.399(8)
C112 C111 1.400(8)
C116 C111 1.395(8)
C5 C12 1.316(9)
C5 C4 1.521(8)
C212 C213 1.383(9)
F1 B1 1.366(9)
C332 C333 1.386(9)
C333 C334 1.393(10)
C316 C315 1.393(8)
C315 C314 1.398(9)
C327 C321 1.392(8)
C126 C125 1.396(9)
C126 C121 1.402(8)
C326 C321 1.376(8)
C326 C325 1.392(8)
C324 C325 1.382(9)
C312 C313 1.377(8)
C136 C135 1.383(8)
C124 C123 1.376(9)
C124 C125 1.391(9)
C3 C4 1.528(8)
C222 C223 1.393(9)
C231 C236 1.393(8)
C334 C335 1.383(9)
C216 C215 1.381(8)
C314 C313 1.370(9)
C235 C234 1.377(9)
C235 C236 1.392(8)
C214 C213 1.375(10)
C214 C215 1.391(9)
C134 C135 1.389(9)
C335 C336 1.391(8)
C225 C224 1.385(11)
C224 C223 1.376(11)
C233 C234 1.381(9)
Cl2S C2S 1.766(10)
Cl1S C1S 1.837(10)
O1 C13 1.215(8)
O2 C13 1.345(8)
O2 C14 1.418(9)
C12 C13 1.460(9)
C2S C1S 1.465(13)
